data_7156515
loop_
_publ_author_name
'Zhou, Bang'
'Chen, Wenqi'
'Yang, Yuzhong'
'Yang, Yuan'
'Deng, Guobo'
'Liang, Yun'

_publ_section_title
;
 A radical cyclization cascade of 2-alkynylbenzonitriles with sodium
 arylsulfinates.
;
_journal_issue 42
_journal_name_full 'Organic &amp; biomolecular chemistry'
_journal_page_first 7959
_journal_page_last 7963
_journal_paper_doi 10.1039/c8ob02288g
_journal_volume 16
_journal_year 2018
_chemical_formula_sum 'C22 H16 O3 S'
_chemical_formula_weight 360.41
_space_group_crystal_system orthorhombic
_space_group_IT_number 61
_space_group_name_Hall '-P 2ac 2ab'
_space_group_name_H-M_alt 'P b c a'
_symmetry_space_group_name_Hall '-P 2ac 2ab'
_symmetry_space_group_name_H-M 'P b c a'
_atom_sites_solution_hydrogens geom
_audit_creation_method SHELXL-2016/6
_audit_update_record
;
2018-04-24 deposited with the CCDC.
2018-10-08 downloaded from the CCDC.
;
_cell_angle_alpha 90
_cell_angle_beta 90
_cell_angle_gamma 90
_cell_formula_units_Z 8
_cell_length_a 9.1358(3)
_cell_length_b 18.8753(7)
_cell_length_c 20.9542(7)
_cell_measurement_temperature 293(2)
_cell_volume 3613.4(2)
_computing_structure_refinement 'SHELXL-2016/6 (Sheldrick, 2016)'
_diffrn_ambient_temperature 293(2)
_diffrn_measured_fraction_theta_full 0.997
_diffrn_measured_fraction_theta_max 0.997
_diffrn_radiation_type MoK\a
_diffrn_radiation_wavelength 0.71073
_diffrn_reflns_av_R_equivalents 0.0546
_diffrn_reflns_av_unetI/netI 0.0207
_diffrn_reflns_Laue_measured_fraction_full 0.997
_diffrn_reflns_Laue_measured_fraction_max 0.997
_diffrn_reflns_limit_h_max 11
_diffrn_reflns_limit_h_min -11
_diffrn_reflns_limit_k_max 23
_diffrn_reflns_limit_k_min -23
_diffrn_reflns_limit_l_max 25
_diffrn_reflns_limit_l_min -25
_diffrn_reflns_number 50439
_diffrn_reflns_point_group_measured_fraction_full 0.997
_diffrn_reflns_point_group_measured_fraction_max 0.997
_diffrn_reflns_theta_full 25.242
_diffrn_reflns_theta_max 26.017
_diffrn_reflns_theta_min 3.629
_exptl_absorpt_coefficient_mu 0.198
_exptl_crystal_density_diffrn 1.325
_exptl_crystal_F_000 1504
_exptl_crystal_size_max 0.300
_exptl_crystal_size_mid 0.300
_exptl_crystal_size_min 0.300
_refine_diff_density_max 0.216
_refine_diff_density_min -0.305
_refine_diff_density_rms 0.035
_refine_ls_extinction_method none
_refine_ls_goodness_of_fit_ref 1.211
_refine_ls_hydrogen_treatment constr
_refine_ls_matrix_type full
_refine_ls_number_parameters 236
_refine_ls_number_reflns 3548
_refine_ls_number_restraints 0
_refine_ls_restrained_S_all 1.211
_refine_ls_R_factor_all 0.0702
_refine_ls_R_factor_gt 0.0610
_refine_ls_shift/su_max 0.001
_refine_ls_shift/su_mean 0.000
_refine_ls_structure_factor_coef Fsqd
_refine_ls_weighting_details 'w=1/[\s^2^(Fo^2^)+(0.0403P)^2^+1.5170P] where P=(Fo^2^+2Fc^2^)/3'
_refine_ls_weighting_scheme calc
_refine_ls_wR_factor_gt 0.1238
_refine_ls_wR_factor_ref 0.1284
_reflns_Friedel_coverage 0.000
_reflns_number_gt 3135
_reflns_number_total 3548
_reflns_threshold_expression 'I > 2\s(I)'
_cod_data_source_file c8ob02288g2.cif
_cod_data_source_block exp_248
_cod_depositor_comments 'Adding full bibliography for 7156515.cif.'
_cod_database_code 7156515
_shelx_shelxl_version_number 2016/6
_shelx_space_group_comment
;
The symmetry employed for this shelxl refinement is uniquely defined
by the following loop, which should always be used as a source of
symmetry information in preference to the above space-group names.
They are only intended as comments.
;
_shelx_estimated_absorpt_t_min 0.943
_shelx_estimated_absorpt_t_max 0.943

loop_
_space_group_symop_operation_xyz
'x, y, z'
'-x+1/2, -y, z+1/2'
'x+1/2, -y+1/2, -z'
'-x, y+1/2, -z+1/2'
'-x, -y, -z'
'x-1/2, y, -z-1/2'
'-x-1/2, y-1/2, z'
'x, -y-1/2, z-1/2'

loop_
_atom_site_label
_atom_site_type_symbol
_atom_site_fract_x
_atom_site_fract_y
_atom_site_fract_z
_atom_site_U_iso_or_equiv
_atom_site_adp_type
_atom_site_occupancy
_atom_site_site_symmetry_order
_atom_site_calc_flag
_atom_site_refinement_flags_posn
_atom_site_refinement_flags_adp
S1 S 0.58894(7) 0.58805(4) 0.62195(3) 0.0587(2) Uani 1 1 d . .
O1 O 0.5877(2) 0.52840(10) 0.66416(9) 0.0761(6) Uani 1 1 d . .
O2 O 0.46596(19) 0.60036(13) 0.58115(9) 0.0807(6) Uani 1 1 d . .
O3 O 0.9941(2) 0.62702(10) 0.45528(8) 0.0660(5) Uani 1 1 d . .
C1 C 0.7713(2) 0.61212(12) 0.51743(10) 0.0474(5) Uani 1 1 d . .
C2 C 0.7497(2) 0.58252(12) 0.57514(10) 0.0473(5) Uani 1 1 d . .
C3 C 0.8891(2) 0.55323(12) 0.60136(11) 0.0484(5) Uani 1 1 d . .
C4 C 0.9217(3) 0.52063(14) 0.65842(12) 0.0613(7) Uani 1 1 d . .
H4 H 0.849070 0.511442 0.688372 0.074 Uiso 1 1 calc R U
C5 C 1.0662(3) 0.50191(15) 0.66988(14) 0.0694(8) Uani 1 1 d . .
H5 H 1.090141 0.480172 0.708315 0.083 Uiso 1 1 calc R U
C6 C 1.1749(3) 0.51459(14) 0.62605(14) 0.0674(7) Uani 1 1 d . .
H6 H 1.270625 0.501117 0.634953 0.081 Uiso 1 1 calc R U
C7 C 1.1422(3) 0.54746(13) 0.56847(13) 0.0583(6) Uani 1 1 d . .
H7 H 1.214914 0.556358 0.538453 0.070 Uiso 1 1 calc R U
C8 C 0.9991(2) 0.56647(12) 0.55714(11) 0.0474(5) Uani 1 1 d . .
C9 C 0.9338(3) 0.60453(12) 0.50221(11) 0.0484(5) Uani 1 1 d . .
C10 C 0.6716(3) 0.65027(13) 0.47406(10) 0.0510(6) Uani 1 1 d . .
C11 C 0.7047(3) 0.71958(14) 0.45741(12) 0.0636(7) Uani 1 1 d . .
H11 H 0.789058 0.741027 0.473036 0.076 Uiso 1 1 calc R U
C12 C 0.6114(4) 0.75668(17) 0.41735(15) 0.0857(10) Uani 1 1 d . .
H12 H 0.632737 0.803338 0.406520 0.103 Uiso 1 1 calc R U
C13 C 0.4884(4) 0.7251(2) 0.39370(17) 0.0970(12) Uani 1 1 d . .
H13 H 0.426148 0.750450 0.367026 0.116 Uiso 1 1 calc R U
C14 C 0.4562(4) 0.6565(2) 0.40899(15) 0.0899(10) Uani 1 1 d . .
H14 H 0.372573 0.635180 0.392517 0.108 Uiso 1 1 calc R U
C15 C 0.5477(3) 0.61880(16) 0.44881(12) 0.0664(7) Uani 1 1 d . .
H15 H 0.525968 0.571954 0.458767 0.080 Uiso 1 1 calc R U
C20 C 0.6214(2) 0.66529(14) 0.66606(11) 0.0502(6) Uani 1 1 d . .
C21 C 0.5797(3) 0.73026(15) 0.64103(12) 0.0607(7) Uani 1 1 d . .
H21 H 0.531962 0.732635 0.601881 0.073 Uiso 1 1 calc R U
C22 C 0.6094(3) 0.79103(16) 0.67465(13) 0.0645(7) Uani 1 1 d . .
H22 H 0.580168 0.834505 0.658103 0.077 Uiso 1 1 calc R U
C23 C 0.6816(3) 0.78902(14) 0.73230(12) 0.0626(7) Uani 1 1 d . .
C24 C 0.7230(3) 0.72377(15) 0.75627(12) 0.0671(7) Uani 1 1 d . .
H24 H 0.772188 0.721686 0.795080 0.081 Uiso 1 1 calc R U
C25 C 0.6932(3) 0.66189(14) 0.72417(11) 0.0597(6) Uani 1 1 d . .
H25 H 0.720833 0.618415 0.741238 0.072 Uiso 1 1 calc R U
C26 C 0.7178(4) 0.85601(17) 0.76758(16) 0.0949(11) Uani 1 1 d . .
H26A H 0.755229 0.844456 0.809100 0.142 Uiso 1 1 calc R U
H26B H 0.631012 0.884273 0.771981 0.142 Uiso 1 1 calc R U
H26C H 0.790283 0.882139 0.744205 0.142 Uiso 1 1 calc R U

loop_
_atom_site_aniso_label
_atom_site_aniso_U_11
_atom_site_aniso_U_22
_atom_site_aniso_U_33
_atom_site_aniso_U_23
_atom_site_aniso_U_13
_atom_site_aniso_U_12
S1 0.0491(4) 0.0763(5) 0.0507(4) 0.0004(3) 0.0027(3) -0.0216(3)
O1 0.0867(14) 0.0750(13) 0.0666(12) 0.0074(10) 0.0128(10) -0.0348(11)
O2 0.0458(10) 0.1296(18) 0.0668(12) -0.0061(12) -0.0072(9) -0.0252(11)
O3 0.0697(12) 0.0745(12) 0.0538(10) 0.0067(9) 0.0131(9) -0.0072(10)
C1 0.0524(13) 0.0464(13) 0.0433(12) -0.0065(10) -0.0022(10) -0.0086(10)
C2 0.0481(13) 0.0509(13) 0.0429(12) -0.0022(10) -0.0021(10) -0.0126(10)
C3 0.0520(13) 0.0465(13) 0.0466(12) -0.0012(10) -0.0065(10) -0.0099(10)
C4 0.0721(18) 0.0588(16) 0.0531(15) 0.0072(12) -0.0070(13) -0.0026(13)
C5 0.086(2) 0.0599(17) 0.0621(17) 0.0054(13) -0.0237(16) 0.0006(15)
C6 0.0608(17) 0.0584(16) 0.083(2) -0.0055(14) -0.0239(15) 0.0042(13)
C7 0.0524(14) 0.0539(15) 0.0685(16) -0.0094(12) -0.0056(12) -0.0083(12)
C8 0.0497(13) 0.0443(12) 0.0481(13) -0.0065(10) -0.0052(10) -0.0092(10)
C9 0.0538(14) 0.0464(13) 0.0450(13) -0.0050(10) 0.0017(11) -0.0092(10)
C10 0.0594(15) 0.0547(14) 0.0388(12) -0.0049(10) -0.0026(11) 0.0056(12)
C11 0.0827(19) 0.0542(15) 0.0541(15) -0.0040(12) 0.0058(13) 0.0087(14)
C12 0.125(3) 0.0626(19) 0.0692(19) 0.0039(15) 0.013(2) 0.036(2)
C13 0.105(3) 0.110(3) 0.076(2) 0.006(2) -0.014(2) 0.049(2)
C14 0.080(2) 0.116(3) 0.074(2) 0.000(2) -0.0275(17) 0.017(2)
C15 0.0684(17) 0.0756(18) 0.0553(15) -0.0028(13) -0.0139(13) 0.0009(14)
C20 0.0405(12) 0.0674(16) 0.0428(12) 0.0050(11) 0.0062(10) -0.0051(11)
C21 0.0504(14) 0.083(2) 0.0486(14) 0.0086(13) -0.0020(11) 0.0055(13)
C22 0.0689(17) 0.0652(17) 0.0594(16) 0.0133(14) 0.0074(13) 0.0080(14)
C23 0.0672(17) 0.0623(16) 0.0582(16) 0.0016(13) 0.0077(13) -0.0047(13)
C24 0.0800(19) 0.0734(18) 0.0480(14) 0.0015(13) -0.0096(13) -0.0049(15)
C25 0.0678(16) 0.0609(16) 0.0504(14) 0.0094(12) -0.0043(12) -0.0020(13)
C26 0.124(3) 0.0703(19) 0.091(2) -0.0063(17) -0.002(2) -0.010(2)

loop_
_atom_type_symbol
_atom_type_description
_atom_type_scat_dispersion_real
_atom_type_scat_dispersion_imag
_atom_type_scat_source
C C 0.0033 0.0016 'International Tables Vol C Tables 4.2.6.8 and 6.1.1.4'
H H 0.0000 0.0000 'International Tables Vol C Tables 4.2.6.8 and 6.1.1.4'
O O 0.0106 0.0060 'International Tables Vol C Tables 4.2.6.8 and 6.1.1.4'
S S 0.1246 0.1234 'International Tables Vol C Tables 4.2.6.8 and 6.1.1.4'

loop_
_geom_angle_atom_site_label_1
_geom_angle_atom_site_label_2
_geom_angle_atom_site_label_3
_geom_angle
O2 S1 O1 119.39(12)
O2 S1 C20 108.25(13)
O1 S1 C20 109.27(11)
O2 S1 C2 109.27(11)
O1 S1 C2 107.61(12)
C20 S1 C2 101.60(10)
C2 C1 C10 131.7(2)
C2 C1 C9 107.0(2)
C10 C1 C9 121.2(2)
C1 C2 C3 111.0(2)
C1 C2 S1 126.54(19)
C3 C2 S1 121.73(16)
C4 C3 C8 120.2(2)
C4 C3 C2 132.0(2)
C8 C3 C2 107.76(19)
C3 C4 C5 118.0(3)
C6 C5 C4 121.8(3)
C5 C6 C7 120.2(3)
C8 C7 C6 118.0(3)
C7 C8 C3 121.7(2)
C7 C8 C9 130.0(2)
C3 C8 C9 108.3(2)
O3 C9 C8 128.3(2)
O3 C9 C1 125.7(2)
C8 C9 C1 105.97(19)
C15 C10 C11 119.1(2)
C15 C10 C1 122.1(2)
C11 C10 C1 118.7(2)
C12 C11 C10 119.6(3)
C13 C12 C11 120.4(3)
C12 C13 C14 120.4(3)
C13 C14 C15 120.0(3)
C14 C15 C10 120.4(3)
C25 C20 C21 120.3(2)
C25 C20 S1 120.4(2)
C21 C20 S1 119.32(19)
C22 C21 C20 119.3(2)
C21 C22 C23 121.5(3)
C22 C23 C24 118.3(3)
C22 C23 C26 120.9(3)
C24 C23 C26 120.7(3)
C25 C24 C23 121.7(2)
C24 C25 C20 119.0(2)

loop_
_geom_bond_atom_site_label_1
_geom_bond_atom_site_label_2
_geom_bond_distance
S1 O2 1.4307(19)
S1 O1 1.432(2)
S1 C20 1.752(3)
S1 C2 1.769(2)
O3 C9 1.205(3)
C1 C2 1.347(3)
C1 C10 1.475(3)
C1 C9 1.525(3)
C2 C3 1.494(3)
C3 C4 1.377(3)
C3 C8 1.389(3)
C4 C5 1.387(4)
C5 C6 1.373(4)
C6 C7 1.389(4)
C7 C8 1.376(3)
C8 C9 1.482(3)
C10 C15 1.383(4)
C10 C11 1.387(3)
C11 C12 1.386(4)
C12 C13 1.365(5)
C13 C14 1.366(5)
C14 C15 1.379(4)
C20 C25 1.384(3)
C20 C21 1.387(4)
C21 C22 1.373(4)
C22 C23 1.377(4)
C23 C24 1.383(4)
C23 C26 1.502(4)
C24 C25 1.375(4)
